data_7201750
loop_
_publ_author_name
'Zhong, Rui-Qin'
'Zou, Ru-Qiang'
'Du, Miao'
'Jiang, Ling'
'Yamada, Tetsuya'
'Maruta, Goro'
'Takeda, Sadamu'
'Xu, Qiang'

_publ_section_title
;
 Metal--organic coordination architectures with
 3-pyridin-3-yl-benzoate: crystal structures, fluorescent emission and
 magnetic properties
;
_journal_issue 5
_journal_name_full CrystEngComm
_journal_page_first 605
_journal_paper_doi 10.1039/b714491a
_journal_volume 10
_journal_year 2008
_chemical_formula_sum 'C24 H16 Cd N2 O4'
_chemical_formula_weight 508.79
_chemical_name_systematic
;
?
;
_space_group_IT_number 14
_symmetry_cell_setting monoclinic
_symmetry_space_group_name_Hall '-P 2yn'
_symmetry_space_group_name_H-M 'P 1 21/n 1'
_atom_sites_solution_hydrogens geom
_atom_sites_solution_primary direct
_atom_sites_solution_secondary difmap
_audit_creation_method SHELXL-97
_cell_angle_alpha 90.00
_cell_angle_beta 94.50(3)
_cell_angle_gamma 90.00
_cell_formula_units_Z 4
_cell_length_a 8.9065(18)
_cell_length_b 10.509(2)
_cell_length_c 20.801(4)
_cell_measurement_reflns_used 3425
_cell_measurement_temperature 293(2)
_cell_measurement_theta_max 27.65
_cell_measurement_theta_min 2.67
_cell_volume 1940.9(7)
_computing_cell_refinement PROCESS-AUTO
_computing_data_collection 'PROCESS-AUTO (Rigaku, 1998)'
_computing_data_reduction 'CrystalClear (Rigaku, 1999)'
_computing_molecular_graphics SHELXTL
_computing_publication_material SHELXTL
_computing_structure_refinement 'SHELXL-97 (Sheldrick, 1997b)'
_computing_structure_solution 'SHELXS-97 (Sheldrick, 1997a)'
_diffrn_ambient_temperature 293(2)
_diffrn_measured_fraction_theta_full 0.984
_diffrn_measured_fraction_theta_max 0.984
_diffrn_measurement_device_type 'Rigaku RAXIS-RAPID'
_diffrn_measurement_method \w
_diffrn_radiation_monochromator graphite
_diffrn_radiation_source 'fine-focus sealed tube'
_diffrn_radiation_type MoK\a
_diffrn_radiation_wavelength 0.71073
_diffrn_reflns_av_R_equivalents 0.0356
_diffrn_reflns_av_sigmaI/netI 0.0361
_diffrn_reflns_limit_h_max 11
_diffrn_reflns_limit_h_min -9
_diffrn_reflns_limit_k_max 13
_diffrn_reflns_limit_k_min -13
_diffrn_reflns_limit_l_max 26
_diffrn_reflns_limit_l_min -26
_diffrn_reflns_number 18100
_diffrn_reflns_theta_full 27.47
_diffrn_reflns_theta_max 27.47
_diffrn_reflns_theta_min 3.00
_diffrn_standards_decay_% 0
_diffrn_standards_interval_count 0
_diffrn_standards_interval_time 0
_diffrn_standards_number 0
_exptl_absorpt_coefficient_mu 1.161
_exptl_absorpt_correction_T_max 0.9125
_exptl_absorpt_correction_T_min 0.8972
_exptl_absorpt_correction_type multi-scan
_exptl_absorpt_process_details '(ABSCOR; Higashi, 1995)'
_exptl_crystal_colour colorless
_exptl_crystal_density_diffrn 1.741
_exptl_crystal_density_meas ?
_exptl_crystal_density_method 'not measured'
_exptl_crystal_description block
_exptl_crystal_F_000 1016
_exptl_crystal_size_max 0.24
_exptl_crystal_size_mid 0.18
_exptl_crystal_size_min 0.12
_refine_diff_density_max 0.754
_refine_diff_density_min -0.352
_refine_diff_density_rms 0.085
_refine_ls_extinction_method none
_refine_ls_goodness_of_fit_ref 1.069
_refine_ls_hydrogen_treatment constr
_refine_ls_matrix_type full
_refine_ls_number_parameters 280
_refine_ls_number_reflns 4380
_refine_ls_number_restraints 0
_refine_ls_restrained_S_all 1.069
_refine_ls_R_factor_all 0.0385
_refine_ls_R_factor_gt 0.0292
_refine_ls_shift/su_max 0.001
_refine_ls_shift/su_mean 0.000
_refine_ls_structure_factor_coef Fsqd
_refine_ls_weighting_details 'calc w=1/[\s^2^(Fo^2^)+(0.0234P)^2^+1.9483P] where P=(Fo^2^+2Fc^2^)/3'
_refine_ls_weighting_scheme calc
_refine_ls_wR_factor_gt 0.0637
_refine_ls_wR_factor_ref 0.0668
_reflns_number_gt 3727
_reflns_number_total 4380
_reflns_threshold_expression I>\2s(I)
_cod_data_source_file b714491a.txt
_cod_data_source_block 6
_cod_depositor_comments
;
The following automatic conversions were performed:

'_exptl_crystal_density_meas' value 'none' was changed to '?' - the
value is perceived as not measured.

Automatic conversion script
Id: cif_fix_values 3008 2015-01-20 13:52:24Z robertas 
;
_cod_original_sg_symbol_H-M P2(1)/n
_cod_database_code 7201750

loop_
_symmetry_equiv_pos_as_xyz
'x, y, z'
'-x+1/2, y+1/2, -z+1/2'
'-x, -y, -z'
'x-1/2, -y-1/2, z-1/2'

loop_
_atom_site_label
_atom_site_type_symbol
_atom_site_fract_x
_atom_site_fract_y
_atom_site_fract_z
_atom_site_U_iso_or_equiv
_atom_site_adp_type
_atom_site_occupancy
_atom_site_symmetry_multiplicity
_atom_site_calc_flag
_atom_site_refinement_flags
_atom_site_disorder_assembly
_atom_site_disorder_group
O4 O 0.9542(2) 1.1324(2) 0.53541(8) 0.0354(4) Uani 1 1 d . . .
N2 N 1.3809(3) 1.2433(2) 0.90654(10) 0.0301(5) Uani 1 1 d . . .
C20 C 1.3296(3) 1.2712(2) 0.84539(12) 0.0287(5) Uani 1 1 d . . .
C21 C 1.3029(4) 1.1613(3) 0.93955(13) 0.0422(7) Uani 1 1 d . . .
C22 C 1.1737(4) 1.1034(4) 0.91318(14) 0.0519(9) Uani 1 1 d . . .
C23 C 1.1218(4) 1.1324(3) 0.85048(13) 0.0431(7) Uani 1 1 d . . .
C19 C 1.1995(3) 1.2186(3) 0.81524(12) 0.0298(5) Uani 1 1 d . . .
C15 C 1.1452(3) 1.2561(3) 0.74823(12) 0.0291(5) Uani 1 1 d . . .
C16 C 1.1488(4) 1.3817(3) 0.72958(14) 0.0414(7) Uani 1 1 d . . .
C17 C 1.0957(4) 1.4174(3) 0.66812(15) 0.0475(8) Uani 1 1 d . . .
C18 C 1.0421(3) 1.3267(3) 0.62374(13) 0.0375(6) Uani 1 1 d . . .
C13 C 1.0344(3) 1.2005(2) 0.64169(12) 0.0264(5) Uani 1 1 d . . .
C24 C 0.9720(3) 1.1026(2) 0.59381(11) 0.0262(5) Uani 1 1 d . . .
O3 O 0.9374(2) 0.99591(17) 0.61579(8) 0.0368(4) Uani 1 1 d . . .
Cd1 Cd 0.89329(2) 0.831234(17) 0.547900(8) 0.02697(7) Uani 1 1 d . . .
C1 C 0.7155(3) 0.5002(3) 0.63287(12) 0.0297(5) Uani 1 1 d . . .
C2 C 0.6440(3) 0.3988(2) 0.60068(12) 0.0279(5) Uani 1 1 d . . .
H2 H 0.6327 0.3989 0.5559 0.033 Uiso 1 1 calc R . .
C3 C 0.5888(3) 0.2968(2) 0.63463(12) 0.0296(5) Uani 1 1 d . . .
C4 C 0.6107(3) 0.2969(3) 0.70213(13) 0.0386(7) Uani 1 1 d . . .
H4 H 0.5756 0.2291 0.7254 0.046 Uiso 1 1 calc R . .
C5 C 0.6838(4) 0.3966(3) 0.73443(13) 0.0443(7) Uani 1 1 d . . .
H5 H 0.6991 0.3952 0.7792 0.053 Uiso 1 1 calc R . .
C6 C 0.7341(3) 0.4980(3) 0.70018(13) 0.0401(7) Uani 1 1 d . . .
H6 H 0.7811 0.5660 0.7221 0.048 Uiso 1 1 calc R . .
C7 C 0.5065(3) 0.1896(2) 0.60191(13) 0.0300(5) Uani 1 1 d . . .
C8 C 0.3907(3) 0.2121(3) 0.55433(12) 0.0318(6) Uani 1 1 d . . .
H8 H 0.3695 0.2958 0.5423 0.038 Uiso 1 1 calc R . .
C9 C 0.3390(3) -0.0018(3) 0.54192(13) 0.0369(6) Uani 1 1 d . . .
H9 H 0.2814 -0.0669 0.5222 0.044 Uiso 1 1 calc R . .
C10 C 0.4535(3) -0.0329(3) 0.58769(14) 0.0408(7) Uani 1 1 d . . .
H10 H 0.4739 -0.1175 0.5981 0.049 Uiso 1 1 calc R . .
C11 C 0.5375(3) 0.0635(3) 0.61791(13) 0.0372(6) Uani 1 1 d . . .
H11 H 0.6148 0.0440 0.6490 0.045 Uiso 1 1 calc R . .
C12 C 0.7697(3) 0.6136(3) 0.59654(13) 0.0323(6) Uani 1 1 d . . .
C14 C 1.0839(3) 1.1657(2) 0.70443(11) 0.0280(5) Uani 1 1 d . . .
H14 H 1.0761 1.0813 0.7173 0.034 Uiso 1 1 calc R . .
H16 H 1.1874 1.4429 0.7587 0.034 Uiso 1 1 d R . .
H17 H 1.0959 1.5028 0.6565 0.034 Uiso 1 1 d R . .
H18 H 1.0111 1.3509 0.5818 0.034 Uiso 1 1 d R . .
H20 H 1.3841 1.3285 0.8224 0.034 Uiso 1 1 d R . .
H21 H 1.3371 1.1424 0.9819 0.034 Uiso 1 1 d R . .
H22 H 1.1219 1.0458 0.9373 0.034 Uiso 1 1 d R . .
H23 H 1.0348 1.0941 0.8320 0.034 Uiso 1 1 d R . .
N1 N 0.3078(2) 0.1183(2) 0.52487(10) 0.0315(5) Uani 1 1 d . . .
O1 O 0.7810(3) 0.7184(2) 0.62628(11) 0.0529(6) Uani 1 1 d . . .
O2 O 0.8009(2) 0.6002(2) 0.53960(9) 0.0413(5) Uani 1 1 d . . .

loop_
_atom_site_aniso_label
_atom_site_aniso_U_11
_atom_site_aniso_U_22
_atom_site_aniso_U_33
_atom_site_aniso_U_23
_atom_site_aniso_U_13
_atom_site_aniso_U_12
O4 0.0395(10) 0.0488(12) 0.0171(8) 0.0018(8) -0.0034(8) -0.0046(9)
N2 0.0369(12) 0.0307(12) 0.0218(10) -0.0032(8) -0.0032(9) -0.0021(9)
C20 0.0357(14) 0.0263(13) 0.0235(12) -0.0009(10) -0.0010(11) -0.0038(10)
C21 0.0605(19) 0.0432(17) 0.0218(12) 0.0008(12) -0.0042(13) -0.0115(14)
C22 0.067(2) 0.059(2) 0.0292(14) 0.0049(14) -0.0011(15) -0.0313(17)
C23 0.0475(17) 0.0545(19) 0.0266(13) -0.0037(12) -0.0016(13) -0.0222(14)
C19 0.0366(14) 0.0297(13) 0.0224(12) -0.0032(10) -0.0024(11) -0.0015(11)
C15 0.0323(13) 0.0302(13) 0.0237(12) -0.0008(10) -0.0053(11) -0.0017(10)
C16 0.0500(17) 0.0285(14) 0.0429(16) -0.0052(12) -0.0150(14) -0.0068(12)
C17 0.066(2) 0.0240(14) 0.0485(17) 0.0064(12) -0.0186(16) -0.0079(14)
C18 0.0482(16) 0.0323(14) 0.0298(13) 0.0071(11) -0.0116(13) -0.0053(12)
C13 0.0282(12) 0.0258(12) 0.0245(12) -0.0001(9) -0.0027(10) -0.0016(10)
C24 0.0270(12) 0.0286(13) 0.0223(11) -0.0016(9) -0.0023(10) 0.0000(10)
O3 0.0575(12) 0.0253(9) 0.0260(9) -0.0014(7) -0.0061(9) -0.0084(9)
Cd1 0.03138(11) 0.02805(10) 0.02044(9) 0.00044(7) -0.00453(7) -0.00525(8)
C1 0.0306(12) 0.0309(13) 0.0275(12) 0.0005(10) 0.0018(11) -0.0032(11)
C2 0.0281(12) 0.0312(13) 0.0239(12) 0.0021(10) -0.0014(10) -0.0017(10)
C3 0.0292(13) 0.0302(13) 0.0284(12) 0.0014(10) -0.0048(11) -0.0017(10)
C4 0.0464(16) 0.0400(16) 0.0283(13) 0.0098(11) -0.0037(13) -0.0085(13)
C5 0.0581(19) 0.0508(19) 0.0224(12) 0.0034(12) -0.0078(13) -0.0123(15)
C6 0.0478(17) 0.0401(16) 0.0308(13) -0.0035(12) -0.0071(13) -0.0148(14)
C7 0.0309(13) 0.0296(14) 0.0291(12) 0.0041(10) -0.0006(11) -0.0031(10)
C8 0.0354(14) 0.0267(12) 0.0322(13) 0.0022(10) -0.0040(12) -0.0019(11)
C9 0.0407(15) 0.0292(14) 0.0401(15) 0.0005(12) -0.0014(13) -0.0101(12)
C10 0.0486(17) 0.0262(14) 0.0467(16) 0.0080(12) -0.0023(14) -0.0032(12)
C11 0.0400(15) 0.0343(15) 0.0354(14) 0.0077(11) -0.0080(13) -0.0025(12)
C12 0.0313(13) 0.0345(14) 0.0309(13) 0.0029(11) 0.0007(11) -0.0080(11)
C14 0.0360(13) 0.0246(12) 0.0227(11) 0.0012(10) -0.0029(10) -0.0014(10)
N1 0.0326(11) 0.0307(12) 0.0301(11) -0.0008(9) -0.0040(10) -0.0044(9)
O1 0.0733(16) 0.0373(12) 0.0504(13) -0.0073(10) 0.0201(12) -0.0204(11)
O2 0.0523(12) 0.0399(12) 0.0313(10) 0.0045(8) 0.0016(9) -0.0096(10)

loop_
_atom_type_symbol
_atom_type_description
_atom_type_scat_dispersion_real
_atom_type_scat_dispersion_imag
_atom_type_scat_source
C C 0.0033 0.0016 'International Tables Vol C Tables 4.2.6.8 and 6.1.1.4'
H H 0.0000 0.0000 'International Tables Vol C Tables 4.2.6.8 and 6.1.1.4'
N N 0.0061 0.0033 'International Tables Vol C Tables 4.2.6.8 and 6.1.1.4'
O O 0.0106 0.0060 'International Tables Vol C Tables 4.2.6.8 and 6.1.1.4'
Cd Cd -0.8075 1.2024 'International Tables Vol C Tables 4.2.6.8 and 6.1.1.4'

loop_
_geom_angle_atom_site_label_1
_geom_angle_atom_site_label_2
_geom_angle_atom_site_label_3
_geom_angle
_geom_angle_site_symmetry_1
_geom_angle_site_symmetry_3
_geom_angle_publ_flag
C24 O4 Cd1 136.87(17) . 3_776 ?
C21 N2 C20 118.4(2) . . ?
C21 N2 Cd1 120.82(17) . 2_756 ?
C20 N2 Cd1 120.76(17) . 2_756 ?
N2 C20 C19 123.2(2) . . ?
N2 C20 H20 118.3 . . ?
C19 C20 H20 118.4 . . ?
N2 C21 C22 122.3(2) . . ?
N2 C21 H21 118.8 . . ?
C22 C21 H21 118.9 . . ?
C21 C22 C23 119.0(3) . . ?
C21 C22 H22 120.4 . . ?
C23 C22 H22 120.5 . . ?
C22 C23 C19 120.0(3) . . ?
C22 C23 H23 120.0 . . ?
C19 C23 H23 120.0 . . ?
C23 C19 C20 117.1(2) . . ?
C23 C19 C15 121.9(2) . . ?
C20 C19 C15 121.0(2) . . ?
C16 C15 C14 119.0(2) . . ?
C16 C15 C19 120.2(2) . . ?
C14 C15 C19 120.7(2) . . ?
C15 C16 C17 120.5(2) . . ?
C15 C16 H16 119.7 . . ?
C17 C16 H16 119.8 . . ?
C16 C17 C18 120.3(3) . . ?
C16 C17 H17 119.8 . . ?
C18 C17 H17 119.9 . . ?
C13 C18 C17 120.2(2) . . ?
C13 C18 H18 119.9 . . ?
C17 C18 H18 119.9 . . ?
C18 C13 C14 119.1(2) . . ?
C18 C13 C24 120.0(2) . . ?
C14 C13 C24 120.8(2) . . ?
O4 C24 O3 124.0(2) . . ?
O4 C24 C13 118.8(2) . . ?
O3 C24 C13 117.1(2) . . ?
C24 O3 Cd1 119.56(15) . . ?
O3 Cd1 O1 90.91(7) . . ?
O3 Cd1 N1 108.83(8) . 3_666 ?
O1 Cd1 N1 102.94(9) . 3_666 ?
O3 Cd1 O4 105.01(7) . 3_776 ?
O1 Cd1 O4 157.81(8) . 3_776 ?
N1 Cd1 O4 86.69(7) 3_666 3_776 ?
O3 Cd1 N2 86.97(8) . 2_746 ?
O1 Cd1 N2 85.26(9) . 2_746 ?
N1 Cd1 N2 161.81(8) 3_666 2_746 ?
O4 Cd1 N2 80.35(7) 3_776 2_746 ?
O3 Cd1 O2 144.11(6) . . ?
O1 Cd1 O2 53.58(7) . . ?
N1 Cd1 O2 86.84(7) 3_666 . ?
O4 Cd1 O2 108.04(7) 3_776 . ?
N2 Cd1 O2 85.12(7) 2_746 . ?
C2 C1 C6 119.0(2) . . ?
C2 C1 C12 121.2(2) . . ?
C6 C1 C12 119.8(2) . . ?
C1 C2 C3 120.9(2) . . ?
C1 C2 H2 119.6 . . ?
C3 C2 H2 119.6 . . ?
C2 C3 C4 118.6(2) . . ?
C2 C3 C7 122.3(2) . . ?
C4 C3 C7 119.1(2) . . ?
C5 C4 C3 120.8(3) . . ?
C5 C4 H4 119.6 . . ?
C3 C4 H4 119.6 . . ?
C6 C5 C4 119.7(3) . . ?
C6 C5 H5 120.1 . . ?
C4 C5 H5 120.1 . . ?
C5 C6 C1 120.9(3) . . ?
C5 C6 H6 119.5 . . ?
C1 C6 H6 119.5 . . ?
C11 C7 C8 117.0(2) . . ?
C11 C7 C3 122.3(2) . . ?
C8 C7 C3 120.7(2) . . ?
N1 C8 C7 123.2(2) . . ?
N1 C8 H8 118.4 . . ?
C7 C8 H8 118.4 . . ?
N1 C9 C10 122.3(3) . . ?
N1 C9 H9 118.8 . . ?
C10 C9 H9 118.8 . . ?
C9 C10 C11 119.1(3) . . ?
C9 C10 H10 120.5 . . ?
C11 C10 H10 120.5 . . ?
C10 C11 C7 120.0(3) . . ?
C10 C11 H11 120.0 . . ?
C7 C11 H11 120.0 . . ?
O2 C12 O1 123.3(3) . . ?
O2 C12 C1 119.4(2) . . ?
O1 C12 C1 117.4(2) . . ?
C13 C14 C15 120.7(2) . . ?
C13 C14 H14 119.6 . . ?
C15 C14 H14 119.6 . . ?
C9 N1 C8 118.4(2) . . ?
C9 N1 Cd1 121.64(18) . 3_666 ?
C8 N1 Cd1 119.84(18) . 3_666 ?
C12 O1 Cd1 97.15(17) . . ?
C12 O2 Cd1 85.61(16) . . ?

loop_
_geom_bond_atom_site_label_1
_geom_bond_atom_site_label_2
_geom_bond_distance
_geom_bond_site_symmetry_2
_geom_bond_publ_flag
O4 C24 1.252(3) . ?
O4 Cd1 2.316(2) 3_776 ?
N2 C21 1.331(4) . ?
N2 C20 1.349(3) . ?
N2 Cd1 2.345(2) 2_756 ?
C20 C19 1.388(4) . ?
C20 H20 0.9296 . ?
C21 C22 1.377(4) . ?
C21 H21 0.9308 . ?
C22 C23 1.383(4) . ?
C22 H22 0.9314 . ?
C23 C19 1.384(4) . ?
C23 H23 0.9300 . ?
C19 C15 1.492(3) . ?
C15 C16 1.377(4) . ?
C15 C14 1.398(3) . ?
C16 C17 1.380(4) . ?
C16 H16 0.9307 . ?
C17 C18 1.386(4) . ?
C17 H17 0.9297 . ?
C18 C13 1.381(4) . ?
C18 H18 0.9289 . ?
C13 C14 1.393(3) . ?
C13 C24 1.508(3) . ?
C24 O3 1.258(3) . ?
O3 Cd1 2.2487(18) . ?
Cd1 O1 2.306(2) . ?
Cd1 N1 2.314(2) 3_666 ?
Cd1 O4 2.316(2) 3_776 ?
Cd1 N2 2.345(2) 2_746 ?
Cd1 O2 2.565(2) . ?
C1 C2 1.386(4) . ?
C1 C6 1.397(4) . ?
C1 C12 1.511(4) . ?
C2 C3 1.395(4) . ?
C2 H2 0.9300 . ?
C3 C4 1.402(4) . ?
C3 C7 1.480(4) . ?
C4 C5 1.379(4) . ?
C4 H4 0.9300 . ?
C5 C6 1.376(4) . ?
C5 H5 0.9300 . ?
C6 H6 0.9300 . ?
C7 C11 1.389(4) . ?
C7 C8 1.392(4) . ?
C8 N1 1.350(3) . ?
C8 H8 0.9300 . ?
C9 N1 1.335(4) . ?
C9 C10 1.379(4) . ?
C9 H9 0.9300 . ?
C10 C11 1.381(4) . ?
C10 H10 0.9300 . ?
C11 H11 0.9300 . ?
C12 O2 1.246(3) . ?
C12 O1 1.263(3) . ?
C14 H14 0.9300 . ?
N1 Cd1 2.314(2) 3_666 ?

loop_
_geom_torsion_atom_site_label_1
_geom_torsion_atom_site_label_2
_geom_torsion_atom_site_label_3
_geom_torsion_atom_site_label_4
_geom_torsion
_geom_torsion_site_symmetry_1
_geom_torsion_site_symmetry_2
_geom_torsion_site_symmetry_3
_geom_torsion_site_symmetry_4
_geom_torsion_publ_flag
C21 N2 C20 C19 0.0(4) . . . . ?
Cd1 N2 C20 C19 177.7(2) 2_756 . . . ?
C20 N2 C21 C22 0.8(5) . . . . ?
Cd1 N2 C21 C22 -176.9(3) 2_756 . . . ?
N2 C21 C22 C23 -0.8(6) . . . . ?
C21 C22 C23 C19 0.0(6) . . . . ?
C22 C23 C19 C20 0.8(5) . . . . ?
C22 C23 C19 C15 -178.0(3) . . . . ?
N2 C20 C19 C23 -0.8(4) . . . . ?
N2 C20 C19 C15 178.0(2) . . . . ?
C23 C19 C15 C16 136.7(3) . . . . ?
C20 C19 C15 C16 -42.0(4) . . . . ?
C23 C19 C15 C14 -40.4(4) . . . . ?
C20 C19 C15 C14 140.9(3) . . . . ?
C14 C15 C16 C17 -1.4(5) . . . . ?
C19 C15 C16 C17 -178.5(3) . . . . ?
C15 C16 C17 C18 -1.9(5) . . . . ?
C16 C17 C18 C13 3.2(5) . . . . ?
C17 C18 C13 C14 -1.2(5) . . . . ?
C17 C18 C13 C24 178.3(3) . . . . ?
Cd1 O4 C24 O3 -109.1(3) 3_776 . . . ?
Cd1 O4 C24 C13 72.7(3) 3_776 . . . ?
C18 C13 C24 O4 13.2(4) . . . . ?
C14 C13 C24 O4 -167.3(2) . . . . ?
C18 C13 C24 O3 -165.1(3) . . . . ?
C14 C13 C24 O3 14.4(4) . . . . ?
O4 C24 O3 Cd1 15.4(4) . . . . ?
C13 C24 O3 Cd1 -166.38(16) . . . . ?
C24 O3 Cd1 O1 -164.8(2) . . . . ?
C24 O3 Cd1 N1 -60.8(2) . . . 3_666 ?
C24 O3 Cd1 O4 30.9(2) . . . 3_776 ?
C24 O3 Cd1 N2 110.0(2) . . . 2_746 ?
C24 O3 Cd1 O2 -172.58(17) . . . . ?
C6 C1 C2 C3 1.1(4) . . . . ?
C12 C1 C2 C3 -177.3(2) . . . . ?
C1 C2 C3 C4 -1.8(4) . . . . ?
C1 C2 C3 C7 177.5(2) . . . . ?
C2 C3 C4 C5 0.8(4) . . . . ?
C7 C3 C4 C5 -178.5(3) . . . . ?
C3 C4 C5 C6 0.9(5) . . . . ?
C4 C5 C6 C1 -1.6(5) . . . . ?
C2 C1 C6 C5 0.6(4) . . . . ?
C12 C1 C6 C5 179.1(3) . . . . ?
C2 C3 C7 C11 134.2(3) . . . . ?
C4 C3 C7 C11 -46.5(4) . . . . ?
C2 C3 C7 C8 -47.5(4) . . . . ?
C4 C3 C7 C8 131.8(3) . . . . ?
C11 C7 C8 N1 1.3(4) . . . . ?
C3 C7 C8 N1 -177.1(2) . . . . ?
N1 C9 C10 C11 1.2(5) . . . . ?
C9 C10 C11 C7 -0.3(5) . . . . ?
C8 C7 C11 C10 -0.9(4) . . . . ?
C3 C7 C11 C10 177.5(3) . . . . ?
C2 C1 C12 O2 -25.8(4) . . . . ?
C6 C1 C12 O2 155.8(3) . . . . ?
C2 C1 C12 O1 154.3(3) . . . . ?
C6 C1 C12 O1 -24.1(4) . . . . ?
C18 C13 C14 C15 -2.1(4) . . . . ?
C24 C13 C14 C15 178.4(2) . . . . ?
C16 C15 C14 C13 3.4(4) . . . . ?
C19 C15 C14 C13 -179.5(2) . . . . ?
C10 C9 N1 C8 -0.9(4) . . . . ?
C10 C9 N1 Cd1 -176.6(2) . . . 3_666 ?
C7 C8 N1 C9 -0.4(4) . . . . ?
C7 C8 N1 Cd1 175.4(2) . . . 3_666 ?
O2 C12 O1 Cd1 -6.6(3) . . . . ?
C1 C12 O1 Cd1 173.3(2) . . . . ?
O3 Cd1 O1 C12 -170.97(19) . . . . ?
N1 Cd1 O1 C12 79.5(2) 3_666 . . . ?
O4 Cd1 O1 C12 -34.5(3) 3_776 . . . ?
N2 Cd1 O1 C12 -84.09(19) 2_746 . . . ?
O2 Cd1 O1 C12 3.34(16) . . . . ?
O1 C12 O2 Cd1 5.9(3) . . . . ?
C1 C12 O2 Cd1 -174.0(2) . . . . ?
O3 Cd1 O2 C12 6.4(2) . . . . ?
O1 Cd1 O2 C12 -3.37(17) . . . . ?
N1 Cd1 O2 C12 -112.00(17) 3_666 . . . ?
O4 Cd1 O2 C12 162.52(16) 3_776 . . . ?
N2 Cd1 O2 C12 84.34(17) 2_746 . . . ?
